data_2001984
loop_
_publ_author_name
'Okada, K.'
'Koyama, H.'

_publ_section_title
;
 Structure of the germacrane furanosesquiterpenoid linderane
;
_journal_issue 2
_journal_name_full 'Acta Crystallographica Section C'
_journal_page_first 341
_journal_page_last 343
_journal_paper_doi 10.1107/S010827019200595X
_journal_volume 49
_journal_year 1993
_chemical_formula_sum 'C15 H16 O4'
_chemical_formula_weight 260.3
_space_group_crystal_system orthorhombic
_space_group_IT_number 19
_space_group_name_Hall 'P 2ac 2ab'
_space_group_name_H-M_alt 'P 21 21 21'
_cell_angle_alpha 90
_cell_angle_beta 90
_cell_angle_gamma 90
_cell_formula_units_Z 4
_cell_length_a 13.633(3)
_cell_length_b 9.102(2)
_cell_length_c 10.153(2)
_cell_volume 1259.9(5)
_diffrn_radiation_type Mo
_diffrn_radiation_wavelength 0.71069
_exptl_absorpt_coefficient_mu 0.093
_exptl_crystal_density_diffrn 1.373
_exptl_crystal_density_meas 1.367
_exptl_crystal_F_000 552
_cod_data_source_file as0584.cif
_cod_data_source_block as0584_structure_1_of_1
_cod_depositor_comments
;
 Updating space group information and adding the symmetry operation list.

 Antanas Vaitkus,
 2018-06-18

 Marking attached hydrogen atoms.

 Antanas Vaitkus,
 2018-06-17
;
_cod_original_cell_volume 1260
_cod_database_code 2001984

loop_
_space_group_symop_id
_space_group_symop_operation_xyz
1 x,y,z
2 -x+1/2,-y,z+1/2
3 x+1/2,-y+1/2,-z
4 -x,y+1/2,-z+1/2

loop_
_atom_site_label
_atom_site_fract_x
_atom_site_fract_y
_atom_site_fract_z
_atom_site_attached_hydrogens
O(1) .5940(3) .2435(4) .0860(4) 0
O(2) .6444(3) .6900(4) -.0636(4) 0
O(3) .7580(3) .8593(5) -.0253(5) 0
O(4) .5224(3) .8831(4) .0699(5) 0
C(1) .7060(4) .6583(7) .3015(6) 1
C(2) .7386(5) .8154(7) .3024(7) 2
C(3) .6590(5) .9120(7) .2415(7) 2
C(4) .6169(4) .8383(6) .1196(6) 0
C(5) .5376(5) .7324(6) .1111(7) 1
C(6) .5538(4) .6352(6) -.0030(7) 1
C(7) .5624(4) .4722(5) .0206(5) 0
C(8) .6125(4) .3893(6) .1071(6) 0
C(9) .6779(6) .4102(8) .2231(8) 2
C(10) .7362(4) .5522(6) .2266(6) 0
C(11) .5052(4) .3711(7) -.0588(6) 0
C(12) .5277(5) .2372(7) -.0151(7) 1
C(13) .4335(6) .4076(9) -.1653(8) 3
C(14) .8231(6) .5537(10) .1387(9) 3
C(15) .6824(4) .8040(6) .0050(6) 0

loop_
_geom_angle_atom_site_label_1
_geom_angle_atom_site_label_2
_geom_angle_atom_site_label_3
_geom_angle
C(8) O(1) C(12) 106.3(5)
C(6) O(2) C(15) 111.5(4)
C(4) O(4) C(5) 60.2(4)
C(2) C(1) C(10) 128.4(6)
C(1) C(2) C(3) 109.7(6)
C(2) C(3) C(4) 110.1(5)
O(4) C(4) C(3) 119.8(5)
O(4) C(4) C(5) 60.1(4)
O(4) C(4) C(15) 108.7(5)
C(3) C(4) C(5) 128.5(6)
C(3) C(4) C(15) 119.9(5)
C(5) C(4) C(15) 105.0(5)
O(4) C(5) C(4) 59.7(3)
O(4) C(5) C(6) 111.3(6)
C(4) C(5) C(6) 109.5(5)
O(2) C(6) C(5) 104.5(5)
O(2) C(6) C(7) 109.6(4)
C(5) C(6) C(7) 118.5(6)
C(6) C(7) C(8) 134.1(5)
C(6) C(7) C(11) 119.6(5)
C(8) C(7) C(11) 106.3(5)
O(1) C(8) C(7) 110.4(5)
O(1) C(8) C(9) 111.0(6)
C(7) C(8) C(9) 138.5(6)
C(8) C(9) C(10) 116.2(6)
C(1) C(10) C(9) 118.8(5)
C(1) C(10) C(14) 126.9(6)
C(9) C(10) C(14) 114.3(6)
C(7) C(11) C(12) 105.7(5)
C(7) C(11) C(13) 127.8(6)
C(12) C(11) C(13) 126.5(6)
O(1) C(12) C(11) 111.3(5)
O(2) C(15) O(3) 121.6(6)
O(2) C(15) C(4) 109.3(5)
O(3) C(15) C(4) 129.0(6)

loop_
_geom_bond_atom_site_label_1
_geom_bond_atom_site_label_2
_geom_bond_distance
O(1) C(8) 1.367(7)
O(1) C(12) 1.369(8)
O(2) C(6) 1.467(7)
O(2) C(15) 1.353(7)
O(3) C(15) 1.187(8)
O(4) C(4) 1.442(7)
O(4) C(5) 1.448(7)
C(1) C(2) 1.498(9)
C(1) C(10) 1.296(8)
C(2) C(3) 1.526(10)
C(3) C(4) 1.521(9)
C(4) C(5) 1.450(8)
C(4) C(15) 1.500(8)
C(5) C(6) 1.475(9)
C(6) C(7) 1.508(8)
C(7) C(8) 1.344(8)
C(7) C(11) 1.451(8)
C(8) C(9) 1.489(10)
C(9) C(10) 1.518(9)
C(10) C(14) 1.483(10)
C(11) C(12) 1.333(9)
C(11) C(13) 1.495(10)
